data_7121648
loop_
_publ_author_name
'Reinholdt, Anders'
'Hill, Anthony F.'
'Bendix, Jesper'

_publ_section_title
;
 Synthons for carbide complex chemistry.
;
_journal_issue 45
_journal_name_full 'Chemical communications (Cambridge, England)'
_journal_page_first 5708
_journal_page_last 5711
_journal_paper_doi 10.1039/c8cc03596b
_journal_volume 54
_journal_year 2018
_chemical_formula_moiety 'C44 H81 Cl4 O P3 Pt Ru'
_chemical_formula_sum 'C44 H81 Cl4 O P3 Pt Ru'
_chemical_formula_weight 1156.95
_space_group_crystal_system monoclinic
_space_group_IT_number 14
_space_group_name_Hall '-P 2yn'
_space_group_name_H-M_alt 'P 1 21/n 1'
_symmetry_space_group_name_Hall '-P 2yn'
_symmetry_space_group_name_H-M 'P 1 21/n 1'
_atom_sites_solution_hydrogens mixed
_audit_creation_date 2018-01-06
_audit_creation_method
;
Olex2 1.2
(compiled 2015.09.30 svn.r3233 for OlexSys, GUI svn.r5103)
;
_audit_update_record
;
2018-02-15 deposited with the CCDC.
2018-05-11 downloaded from the CCDC.
;
_cell_angle_alpha 90
_cell_angle_beta 91.648(2)
_cell_angle_gamma 90
_cell_formula_units_Z 4
_cell_length_a 15.8062(7)
_cell_length_b 16.5261(7)
_cell_length_c 19.3331(7)
_cell_measurement_reflns_used 9704
_cell_measurement_temperature 120(2)
_cell_measurement_theta_max 28.230
_cell_measurement_theta_min 2.442
_cell_volume 5048.0(4)
_computing_molecular_graphics 'Olex2 (Dolomanov et al., 2009)'
_computing_publication_material 'Olex2 (Dolomanov et al., 2009)'
_computing_structure_refinement 'ShelXL (Sheldrick, 2015)'
_computing_structure_solution 'olex2.solve (Bourhis et al., 2015)'
_diffrn_ambient_temperature 120(2)
_diffrn_measured_fraction_theta_full 0.930
_diffrn_measured_fraction_theta_max 0.998
_diffrn_measurement_device_type 'Bruker APEX-II CCD'
_diffrn_measurement_method '\f and \w scans'
_diffrn_radiation_type MoK\a
_diffrn_radiation_wavelength 0.71073
_diffrn_reflns_av_R_equivalents 0.0478
_diffrn_reflns_av_unetI/netI 0.0247
_diffrn_reflns_Laue_measured_fraction_full 0.930
_diffrn_reflns_Laue_measured_fraction_max 0.998
_diffrn_reflns_limit_h_max 19
_diffrn_reflns_limit_h_min -19
_diffrn_reflns_limit_k_max 19
_diffrn_reflns_limit_k_min -19
_diffrn_reflns_limit_l_max 23
_diffrn_reflns_limit_l_min -23
_diffrn_reflns_number 75301
_diffrn_reflns_point_group_measured_fraction_full 0.930
_diffrn_reflns_point_group_measured_fraction_max 0.998
_diffrn_reflns_theta_full 26.000
_diffrn_reflns_theta_max 25.349
_diffrn_reflns_theta_min 2.108
_diffrn_standards_number 0
_exptl_absorpt_coefficient_mu 3.405
_exptl_absorpt_correction_T_max 0.7457
_exptl_absorpt_correction_T_min 0.6521
_exptl_absorpt_correction_type multi-scan
_exptl_absorpt_process_details
;
SADABS-2016/2 (Bruker,2016/2) was used for absorption correction.
wR2(int) was 0.0963 before and 0.0585 after correction.
The Ratio of minimum to maximum transmission is 0.8745.
The \l/2 correction factor is Not present.
;
_exptl_crystal_colour 'clear yellow'
_exptl_crystal_colour_lustre clear
_exptl_crystal_colour_primary yellow
_exptl_crystal_density_diffrn 1.522
_exptl_crystal_description prism
_exptl_crystal_F_000 2352
_exptl_crystal_size_max 0.166
_exptl_crystal_size_mid 0.153
_exptl_crystal_size_min 0.065
_refine_diff_density_max 2.386
_refine_diff_density_min -1.984
_refine_diff_density_rms 0.125
_refine_ls_extinction_method none
_refine_ls_goodness_of_fit_ref 1.077
_refine_ls_hydrogen_treatment mixed
_refine_ls_matrix_type full
_refine_ls_number_parameters 591
_refine_ls_number_reflns 9231
_refine_ls_number_restraints 5
_refine_ls_restrained_S_all 1.077
_refine_ls_R_factor_all 0.0509
_refine_ls_R_factor_gt 0.0394
_refine_ls_shift/su_max 0.002
_refine_ls_shift/su_mean 0.000
_refine_ls_structure_factor_coef Fsqd
_refine_ls_weighting_details 'w=1/[\s^2^(Fo^2^)+(0.0513P)^2^+22.3937P] where P=(Fo^2^+2Fc^2^)/3'
_refine_ls_weighting_scheme calc
_refine_ls_wR_factor_gt 0.1005
_refine_ls_wR_factor_ref 0.1076
_reflns_Friedel_coverage 0.000
_reflns_number_gt 7777
_reflns_number_total 9231
_reflns_threshold_expression 'I > 2\s(I)'
_cod_data_source_file c8cc03596b2.cif
_cod_data_source_block mo_d8v3158_0m-1
_cod_depositor_comments 'Adding full bibliography for 7121645--7121655.cif.'
_cod_database_code 7121648
_shelxl_version_number 2013-3
_shelx_space_group_comment
;
The symmetry employed for this shelxl refinement is uniquely defined
by the following loop, which should always be used as a source of
symmetry information in preference to the above space-group names.
They are only intended as comments.
;
_shelx_estimated_absorpt_t_max 0.809
_shelx_estimated_absorpt_t_min 0.602
_olex2_refinement_description
;
1. Fixed Uiso
 At 1.2 times of:
  All C(H) groups, All C(H,H) groups, All C(H,H,H,H) groups, All C(H,H,H,H,H,
  H) groups
2. Restrained distances
 C2-H2A = C2-H2B
 0.99 with sigma of 0.001
 H2B-H2A
 1.604 with sigma of 0.001
 H2B-H16D
 2.05 with sigma of 0.02
 P1-H2B
 2.2 with sigma of 0.02
3. Others
 Sof(H18C)=Sof(H18D)=Sof(C15A)=Sof(H15A)=Sof(C16A)=Sof(H16C)=Sof(H16D)=
 Sof(C17A)=Sof(H17C)=Sof(H17D)=Sof(C19A)=Sof(H19C)=Sof(H19D)=Sof(C20A)=
 Sof(H20C)=Sof(H20D)=1-FVAR(1)
 Sof(C15)=Sof(H15)=Sof(C16)=Sof(H16A)=Sof(H16B)=Sof(C17)=Sof(H17A)=Sof(H17B)=
 Sof(C20)=Sof(H20A)=Sof(H20B)=Sof(C19)=Sof(H19A)=Sof(H19B)=Sof(H18A)=Sof(H18B)=
 FVAR(1)
 Sof(H21A)=Sof(C22A)=Sof(H22C)=Sof(H22D)=Sof(C23A)=Sof(H23C)=Sof(H23D)=
 Sof(C24A)=Sof(H24C)=Sof(H24D)=Sof(C25A)=Sof(H25C)=Sof(H25D)=Sof(C26A)=
 Sof(H26C)=Sof(H26D)=1-FVAR(2)
 Sof(H21)=Sof(C26)=Sof(H26A)=Sof(H26B)=Sof(C22)=Sof(H22A)=Sof(H22B)=Sof(C23)=
 Sof(H23A)=Sof(H23B)=Sof(C25)=Sof(H25A)=Sof(H25B)=Sof(C24)=Sof(H24A)=Sof(H24B)=
 FVAR(2)
4.a Ternary CH refined with riding coordinates:
 C27(H27), C39(H39), C33(H33), C15(H15), C3(H3), C21(H21), C21(H21A), C9(H9),
 C15A(H15A)
4.b Secondary CH2 refined with riding coordinates:
 C40(H40A,H40B), C44(H44A,H44B), C41(H41A,H41B), C43(H43A,H43B), C34(H34A,
 H34B), C42(H42A,H42B), C38(H38A,H38B), C16(H16A,H16B), C17(H17A,H17B),
 C20(H20A,H20B), C19(H19A,H19B), C28(H28A,H28B), C29(H29A,H29B), C18(H18A,H18B),
  C18(H18C,H18D), C4(H4A,H4B), C30(H30A,H30B), C32(H32A,H32B), C14(H14A,H14B),
 C35(H35A,H35B), C31(H31A,H31B), C26(H26A,H26B), C8(H8A,H8B), C36(H36A,H36B),
 C10(H10A,H10B), C37(H37A,H37B), C22(H22A,H22B), C13(H13A,H13B), C23(H23A,H23B),
  C7(H7A,H7B), C25(H25A,H25B), C6(H6A,H6B), C5(H5A,H5B), C24(H24A,H24B),
 C11(H11A,H11B), C12(H12A,H12B), C16A(H16C,H16D), C17A(H17C,H17D), C19A(H19C,
 H19D), C20A(H20C,H20D), C22A(H22C,H22D), C23A(H23C,H23D), C24A(H24C,H24D),
 C25A(H25C,H25D), C26A(H26C,H26D)
;
_olex2_submission_special_instructions 'No special instructions were received'

loop_
_space_group_symop_operation_xyz
'x, y, z'
'-x+1/2, y+1/2, -z+1/2'
'-x, -y, -z'
'x-1/2, -y-1/2, z-1/2'

loop_
_atom_site_label
_atom_site_type_symbol
_atom_site_fract_x
_atom_site_fract_y
_atom_site_fract_z
_atom_site_U_iso_or_equiv
_atom_site_adp_type
_atom_site_occupancy
_atom_site_site_symmetry_order
_atom_site_calc_flag
_atom_site_refinement_flags_posn
_atom_site_refinement_flags_occupancy
_atom_site_disorder_assembly
_atom_site_disorder_group
Pt1 Pt 0.48399(2) 0.90029(2) 0.80127(2) 0.03118(8) Uani 1 1 d . . . .
Ru1 Ru 0.42891(3) 0.93815(3) 0.62380(2) 0.02744(11) Uani 1 1 d . . . .
Cl1 Cl 0.52122(9) 1.05189(8) 0.62913(7) 0.0324(3) Uani 1 1 d . . . .
P2 P 0.41689(9) 1.02341(9) 0.82180(7) 0.0296(3) Uani 1 1 d . . . .
Cl3 Cl 0.53277(10) 0.86496(10) 0.55703(6) 0.0385(3) Uani 1 1 d . . . .
P1 P 0.32144(9) 1.01503(9) 0.67127(7) 0.0307(3) Uani 1 1 d D . . .
Cl2 Cl 0.33383(10) 0.83340(10) 0.59053(8) 0.0452(4) Uani 1 1 d . . . .
Cl4 Cl 0.5172(2) 0.89740(13) 0.92133(8) 0.0892(9) Uani 1 1 d . . . .
C1 C 0.4550(3) 0.9114(3) 0.7063(3) 0.0275(11) Uani 1 1 d . . . .
C27 C 0.6827(4) 0.8420(3) 0.7626(3) 0.0340(13) Uani 1 1 d . . . .
H27 H 0.7234 0.7972 0.7534 0.041 Uiso 1 1 calc R . . .
P3 P 0.58014(10) 0.79493(9) 0.78188(7) 0.0302(3) Uani 1 1 d . . . .
O1 O 0.3923(3) 0.9854(3) 0.5155(2) 0.0398(10) Uani 1 1 d . . . .
C39 C 0.5522(4) 0.7340(3) 0.7052(3) 0.0312(12) Uani 1 1 d . . . .
H39 H 0.5405 0.7739 0.6672 0.037 Uiso 1 1 calc R . . .
C40 C 0.6228(4) 0.6792(4) 0.6789(3) 0.0430(15) Uani 1 1 d . . . .
H40A H 0.6744 0.7119 0.6722 0.052 Uiso 1 1 calc R . . .
H40B H 0.6363 0.6373 0.7141 0.052 Uiso 1 1 calc R . . .
C44 C 0.4703(5) 0.6866(4) 0.7126(4) 0.0535(18) Uani 1 1 d . . . .
H44A H 0.4243 0.7238 0.7256 0.064 Uiso 1 1 calc R . . .
H44B H 0.4777 0.6458 0.7498 0.064 Uiso 1 1 calc R . . .
C33 C 0.6025(4) 0.7319(4) 0.8593(3) 0.0428(15) Uani 1 1 d . . . .
H33 H 0.6190 0.7716 0.8963 0.051 Uiso 1 1 calc R . . .
C41 C 0.5975(5) 0.6390(4) 0.6120(3) 0.0498(17) Uani 1 1 d . . . .
H41A H 0.6433 0.6024 0.5976 0.060 Uiso 1 1 calc R . . .
H41B H 0.5890 0.6806 0.5756 0.060 Uiso 1 1 calc R . . .
C43 C 0.4463(5) 0.6443(5) 0.6447(4) 0.0581(19) Uani 1 1 d . . . .
H43A H 0.3946 0.6117 0.6512 0.070 Uiso 1 1 calc R . . .
H43B H 0.4330 0.6857 0.6090 0.070 Uiso 1 1 calc R . . .
C34 C 0.6782(5) 0.6748(4) 0.8555(3) 0.0493(17) Uani 1 1 d . . . .
H34A H 0.6651 0.6305 0.8224 0.059 Uiso 1 1 calc R . . .
H34B H 0.7280 0.7047 0.8388 0.059 Uiso 1 1 calc R . . .
C42 C 0.5153(6) 0.5903(4) 0.6196(4) 0.062(2) Uani 1 1 d . . . .
H42A H 0.4980 0.5665 0.5743 0.075 Uiso 1 1 calc R . . .
H42B H 0.5252 0.5455 0.6529 0.075 Uiso 1 1 calc R . . .
C15 C 0.5041(6) 1.0940(6) 0.8510(8) 0.028(2) Uani 0.600(8) 1 d . P A 1
H15 H 0.5319 1.0684 0.8927 0.034 Uiso 0.600(8) 1 calc R P A 1
C38 C 0.5269(6) 0.6887(6) 0.8870(4) 0.074(3) Uani 1 1 d . . . .
H38A H 0.5101 0.6439 0.8555 0.089 Uiso 1 1 calc R . . .
H38B H 0.4787 0.7267 0.8896 0.089 Uiso 1 1 calc R . . .
C16 C 0.5721(6) 1.0979(6) 0.7954(5) 0.031(2) Uani 0.600(8) 1 d . P A 1
H16A H 0.5916 1.0424 0.7847 0.037 Uiso 0.600(8) 1 calc R P A 1
H16B H 0.5473 1.1217 0.7524 0.037 Uiso 0.600(8) 1 calc R P A 1
C17 C 0.6472(6) 1.1488(7) 0.8204(6) 0.046(3) Uani 0.600(8) 1 d . P A 1
H17A H 0.6787 1.1187 0.8572 0.055 Uiso 0.600(8) 1 calc R P A 1
H17B H 0.6858 1.1566 0.7815 0.055 Uiso 0.600(8) 1 calc R P A 1
C20 C 0.4773(7) 1.1770(6) 0.8730(6) 0.041(3) Uani 0.600(8) 1 d . P A 1
H20A H 0.4384 1.1725 0.9120 0.050 Uiso 0.600(8) 1 calc R P A 1
H20B H 0.4466 1.2040 0.8341 0.050 Uiso 0.600(8) 1 calc R P A 1
C19 C 0.5545(8) 1.2286(8) 0.8954(6) 0.054(3) Uani 0.600(8) 1 d . P A 1
H19A H 0.5359 1.2854 0.9012 0.065 Uiso 0.600(8) 1 calc R P A 1
H19B H 0.5760 1.2092 0.9411 0.065 Uiso 0.600(8) 1 calc R P A 1
C28 C 0.6766(4) 0.8944(4) 0.6976(3) 0.0349(13) Uani 1 1 d . . . .
H28A H 0.6569 0.8607 0.6579 0.042 Uiso 1 1 calc R . . .
H28B H 0.6344 0.9377 0.7042 0.042 Uiso 1 1 calc R . . .
C3 C 0.2812(5) 1.1018(4) 0.6185(4) 0.0486(17) Uani 1 1 d . . . .
H3 H 0.2411 1.1298 0.6496 0.058 Uiso 1 1 calc R . . .
C2 C 0.3542(5) 1.0684(4) 0.7513(3) 0.0419(15) Uani 1 1 d D . . .
C21 C 0.3531(4) 1.0324(4) 0.9006(3) 0.0387(15) Uani 1 1 d . . . .
H21 H 0.3940 1.0479 0.9387 0.046 Uiso 0.62(2) 1 calc R P B 1
H21A H 0.3918 1.0194 0.9409 0.046 Uiso 0.38(2) 1 calc R P B 2
C9 C 0.2268(4) 0.9558(5) 0.6900(4) 0.0516(17) Uani 1 1 d . . . .
H9 H 0.2082 0.9310 0.6449 0.062 Uiso 1 1 calc R . . .
C29 C 0.7614(4) 0.9325(4) 0.6810(4) 0.0483(16) Uani 1 1 d . . . .
H29A H 0.8013 0.8893 0.6679 0.058 Uiso 1 1 calc R . . .
H29B H 0.7536 0.9692 0.6409 0.058 Uiso 1 1 calc R . . .
C18 C 0.6238(5) 1.2271(5) 0.8471(4) 0.060(2) Uani 1 1 d . . . .
H18A H 0.6081 1.2623 0.8073 0.072 Uiso 0.600(8) 1 calc R P A 1
H18B H 0.6743 1.2512 0.8704 0.072 Uiso 0.600(8) 1 calc R P A 1
H18C H 0.5904 1.2607 0.8787 0.072 Uiso 0.400(8) 1 calc R P A 2
H18D H 0.6791 1.2540 0.8411 0.072 Uiso 0.400(8) 1 calc R P A 2
C4 C 0.2249(5) 1.0750(5) 0.5563(4) 0.0520(18) Uani 1 1 d . . . .
H4A H 0.2579 1.0396 0.5258 0.062 Uiso 1 1 calc R . . .
H4B H 0.1764 1.0434 0.5730 0.062 Uiso 1 1 calc R . . .
C30 C 0.7989(5) 0.9790(5) 0.7406(4) 0.0554(18) Uani 1 1 d . . . .
H30A H 0.7628 1.0264 0.7501 0.066 Uiso 1 1 calc R . . .
H30B H 0.8556 0.9990 0.7286 0.066 Uiso 1 1 calc R . . .
C32 C 0.7199(5) 0.8915(4) 0.8234(4) 0.0546(19) Uani 1 1 d . . . .
H32A H 0.7269 0.8565 0.8647 0.066 Uiso 1 1 calc R . . .
H32B H 0.6806 0.9359 0.8348 0.066 Uiso 1 1 calc R . . .
C14 C 0.2465(5) 0.8844(5) 0.7385(4) 0.063(2) Uani 1 1 d . . . .
H14A H 0.2951 0.8535 0.7210 0.076 Uiso 1 1 calc R . . .
H14B H 0.2624 0.9050 0.7852 0.076 Uiso 1 1 calc R . . .
C35 C 0.6983(6) 0.6397(5) 0.9269(4) 0.066(2) Uani 1 1 d . . . .
H35A H 0.7453 0.6005 0.9235 0.080 Uiso 1 1 calc R . . .
H35B H 0.7176 0.6839 0.9582 0.080 Uiso 1 1 calc R . . .
C31 C 0.8063(6) 0.9271(5) 0.8042(4) 0.068(2) Uani 1 1 d . . . .
H31A H 0.8292 0.9598 0.8433 0.082 Uiso 1 1 calc R . . .
H31B H 0.8465 0.8824 0.7960 0.082 Uiso 1 1 calc R . . .
C26 C 0.3098(8) 0.9477(9) 0.9252(7) 0.038(3) Uani 0.62(2) 1 d . P B 1
H26A H 0.2646 0.9320 0.8913 0.045 Uiso 0.62(2) 1 calc R P B 1
H26B H 0.3530 0.9043 0.9262 0.045 Uiso 0.62(2) 1 calc R P B 1
C8 C 0.3431(6) 1.1660(5) 0.6008(4) 0.064(2) Uani 1 1 d . . . .
H8A H 0.3850 1.1437 0.5689 0.077 Uiso 1 1 calc R . . .
H8B H 0.3739 1.1840 0.6434 0.077 Uiso 1 1 calc R . . .
C36 C 0.6249(8) 0.5988(7) 0.9574(5) 0.104(4) Uani 1 1 d . . . .
H36A H 0.6404 0.5807 1.0049 0.125 Uiso 1 1 calc R . . .
H36B H 0.6099 0.5504 0.9295 0.125 Uiso 1 1 calc R . . .
C10 C 0.1510(5) 1.0038(6) 0.7143(6) 0.081(3) Uani 1 1 d . . . .
H10A H 0.1387 1.0488 0.6817 0.098 Uiso 1 1 calc R . . .
H10B H 0.1640 1.0272 0.7605 0.098 Uiso 1 1 calc R . . .
C37 C 0.5490(8) 0.6550(7) 0.9596(5) 0.105(4) Uani 1 1 d . . . .
H37A H 0.5618 0.7004 0.9917 0.126 Uiso 1 1 calc R . . .
H37B H 0.4998 0.6251 0.9772 0.126 Uiso 1 1 calc R . . .
C22 C 0.2861(8) 1.0948(9) 0.9004(5) 0.038(3) Uani 0.62(2) 1 d . P B 1
H22A H 0.2415 1.0804 0.8656 0.046 Uiso 0.62(2) 1 calc R P B 1
H22B H 0.3106 1.1474 0.8868 0.046 Uiso 0.62(2) 1 calc R P B 1
C13 C 0.1705(7) 0.8292(7) 0.7432(6) 0.098(4) Uani 1 1 d . . . .
H13A H 0.1836 0.7847 0.7760 0.117 Uiso 1 1 calc R . . .
H13B H 0.1574 0.8051 0.6972 0.117 Uiso 1 1 calc R . . .
C23 C 0.2456(12) 1.1037(11) 0.9726(7) 0.039(5) Uani 0.62(2) 1 d . P B 1
H23A H 0.2890 1.1220 1.0071 0.047 Uiso 0.62(2) 1 calc R P B 1
H23B H 0.2001 1.1449 0.9701 0.047 Uiso 0.62(2) 1 calc R P B 1
C7 C 0.2976(7) 1.2396(5) 0.5663(5) 0.075(3) Uani 1 1 d . . . .
H7A H 0.2587 1.2646 0.5994 0.090 Uiso 1 1 calc R . . .
H7B H 0.3399 1.2807 0.5534 0.090 Uiso 1 1 calc R . . .
C25 C 0.2720(10) 0.9559(10) 0.9976(8) 0.046(4) Uani 0.62(2) 1 d . P B 1
H25A H 0.2440 0.9048 1.0106 0.055 Uiso 0.62(2) 1 calc R P B 1
H25B H 0.3174 0.9678 1.0324 0.055 Uiso 0.62(2) 1 calc R P B 1
C6 C 0.2485(8) 1.2123(7) 0.5028(6) 0.099(4) Uani 1 1 d . . . .
H6A H 0.2155 1.2587 0.4840 0.119 Uiso 1 1 calc R . . .
H6B H 0.2888 1.1955 0.4673 0.119 Uiso 1 1 calc R . . .
C5 C 0.1922(7) 1.1472(8) 0.5151(5) 0.102(4) Uani 1 1 d . . . .
H5A H 0.1709 1.1271 0.4697 0.122 Uiso 1 1 calc R . . .
H5B H 0.1429 1.1694 0.5394 0.122 Uiso 1 1 calc R . . .
C24 C 0.2091(10) 1.0233(13) 0.9951(7) 0.049(4) Uani 0.62(2) 1 d . P B 1
H24A H 0.1853 1.0298 1.0416 0.059 Uiso 0.62(2) 1 calc R P B 1
H24B H 0.1621 1.0084 0.9627 0.059 Uiso 0.62(2) 1 calc R P B 1
C11 C 0.0729(6) 0.9473(9) 0.7179(9) 0.134(6) Uani 1 1 d . . . .
H11A H 0.0236 0.9782 0.7340 0.161 Uiso 1 1 calc R . . .
H11B H 0.0587 0.9255 0.6713 0.161 Uiso 1 1 calc R . . .
C12 C 0.0927(8) 0.8774(9) 0.7680(9) 0.134(6) Uani 1 1 d . . . .
H12A H 0.0431 0.8410 0.7701 0.160 Uiso 1 1 calc R . . .
H12B H 0.1046 0.8991 0.8150 0.160 Uiso 1 1 calc R . . .
C15A C 0.5063(11) 1.0937(10) 0.8135(11) 0.033(4) Uani 0.400(8) 1 d . P A 2
H15A H 0.5463 1.0658 0.7822 0.039 Uiso 0.400(8) 1 calc R P A 2
C16A C 0.4981(7) 1.1785(9) 0.7855(8) 0.032(3) Uani 0.400(8) 1 d . P A 2
H16C H 0.4583 1.2094 0.8140 0.038 Uiso 0.400(8) 1 calc R P A 2
H16D H 0.4743 1.1763 0.7376 0.038 Uiso 0.400(8) 1 calc DR P A 2
C17A C 0.5829(9) 1.2218(10) 0.7857(8) 0.039(4) Uani 0.400(8) 1 d . P A 2
H17C H 0.6200 1.1935 0.7532 0.046 Uiso 0.400(8) 1 calc R P A 2
H17D H 0.5736 1.2773 0.7678 0.046 Uiso 0.400(8) 1 calc R P A 2
C19A C 0.6395(11) 1.1366(11) 0.8821(8) 0.048(4) Uani 0.400(8) 1 d . P A 2
H19C H 0.6780 1.1045 0.8533 0.058 Uiso 0.400(8) 1 calc R P A 2
H19D H 0.6658 1.1422 0.9289 0.058 Uiso 0.400(8) 1 calc R P A 2
C20A C 0.5516(11) 1.0928(10) 0.8865(9) 0.042(4) Uani 0.400(8) 1 d . P A 2
H20C H 0.5601 1.0362 0.9022 0.050 Uiso 0.400(8) 1 calc R P A 2
H20D H 0.5161 1.1208 0.9204 0.050 Uiso 0.400(8) 1 calc R P A 2
C22A C 0.3305(15) 1.1295(11) 0.9061(8) 0.035(5) Uani 0.38(2) 1 d . P B 2
H22C H 0.3824 1.1626 0.9024 0.042 Uiso 0.38(2) 1 calc R P B 2
H22D H 0.2898 1.1456 0.8687 0.042 Uiso 0.38(2) 1 calc R P B 2
C23A C 0.2922(16) 1.1404(15) 0.9759(9) 0.044(6) Uani 0.38(2) 1 d . P B 2
H23C H 0.2694 1.1960 0.9794 0.053 Uiso 0.38(2) 1 calc R P B 2
H23D H 0.3368 1.1337 1.0125 0.053 Uiso 0.38(2) 1 calc R P B 2
C24A C 0.2177(19) 1.077(3) 0.9883(13) 0.052(10) Uani 0.38(2) 1 d . P B 2
H24C H 0.1976 1.0815 1.0362 0.063 Uiso 0.38(2) 1 calc R P B 2
H24D H 0.1694 1.0875 0.9559 0.063 Uiso 0.38(2) 1 calc R P B 2
C25A C 0.2527(16) 0.9890(18) 0.9761(12) 0.045(6) Uani 0.38(2) 1 d . P B 2
H25C H 0.2984 0.9770 1.0107 0.054 Uiso 0.38(2) 1 calc R P B 2
H25D H 0.2069 0.9490 0.9818 0.054 Uiso 0.38(2) 1 calc R P B 2
C26A C 0.2863(12) 0.9829(14) 0.9047(9) 0.033(4) Uani 0.38(2) 1 d . P B 2
H26C H 0.3036 0.9265 0.8952 0.039 Uiso 0.38(2) 1 calc R P B 2
H26D H 0.2420 0.9986 0.8701 0.039 Uiso 0.38(2) 1 calc R P B 2
H1A H 0.407(4) 0.953(4) 0.481(4) 0.039 Uiso 1 1 d R . . .
H1B H 0.414(4) 1.031(4) 0.490(3) 0.039 Uiso 1 1 d R . . .
H2A H 0.2992(11) 1.0663(17) 0.7745(17) 0.039 Uiso 1 1 d DR . . .
H2B H 0.3601(14) 1.1226(7) 0.7302(10) 0.039 Uiso 1 1 d DR . . .

loop_
_atom_site_aniso_label
_atom_site_aniso_U_11
_atom_site_aniso_U_22
_atom_site_aniso_U_33
_atom_site_aniso_U_23
_atom_site_aniso_U_13
_atom_site_aniso_U_12
Pt1 0.04644(15) 0.03179(13) 0.01558(11) 0.00078(8) 0.00554(8) 0.00658(10)
Ru1 0.0326(2) 0.0333(2) 0.0164(2) -0.00483(17) -0.00095(16) 0.00541(18)
Cl1 0.0361(7) 0.0366(7) 0.0244(6) 0.0031(5) 0.0015(5) 0.0025(6)
P2 0.0269(7) 0.0333(8) 0.0289(7) -0.0073(6) 0.0060(5) -0.0011(6)
Cl3 0.0489(8) 0.0488(9) 0.0178(6) -0.0041(6) 0.0009(5) 0.0189(7)
P1 0.0321(7) 0.0329(8) 0.0272(7) -0.0044(6) 0.0042(6) 0.0022(6)
Cl2 0.0516(9) 0.0404(8) 0.0428(8) -0.0142(7) -0.0123(7) 0.0007(7)
Cl4 0.175(3) 0.0773(14) 0.0150(7) 0.0034(8) 0.0063(10) 0.0734(16)
C1 0.026(3) 0.026(3) 0.030(3) -0.002(2) 0.004(2) 0.002(2)
C27 0.044(3) 0.030(3) 0.028(3) 0.000(2) -0.006(2) 0.004(3)
P3 0.0418(8) 0.0310(7) 0.0175(6) 0.0012(5) -0.0002(5) 0.0056(6)
O1 0.047(2) 0.054(3) 0.0187(19) -0.0043(19) -0.0001(17) 0.015(2)
C39 0.040(3) 0.029(3) 0.024(3) 0.001(2) -0.002(2) 0.004(2)
C40 0.044(4) 0.047(4) 0.037(3) -0.012(3) -0.008(3) 0.012(3)
C44 0.053(4) 0.039(4) 0.069(5) -0.006(3) 0.006(4) -0.009(3)
C33 0.067(4) 0.040(3) 0.022(3) 0.006(2) -0.001(3) 0.011(3)
C41 0.070(5) 0.046(4) 0.033(3) -0.013(3) -0.008(3) 0.014(3)
C43 0.050(4) 0.048(4) 0.075(5) -0.008(4) -0.017(4) -0.015(3)
C34 0.067(4) 0.048(4) 0.032(3) 0.002(3) -0.009(3) 0.022(3)
C42 0.091(6) 0.036(4) 0.057(5) -0.013(3) -0.029(4) 0.004(4)
C15 0.024(5) 0.038(6) 0.021(6) -0.005(5) -0.006(6) -0.009(4)
C38 0.083(6) 0.079(6) 0.062(5) 0.048(5) 0.021(4) 0.019(5)
C16 0.024(5) 0.037(5) 0.032(5) -0.002(4) 0.005(4) -0.005(4)
C17 0.030(5) 0.067(8) 0.041(6) -0.009(5) 0.010(4) -0.023(5)
C20 0.040(6) 0.042(6) 0.042(6) -0.012(5) 0.001(4) -0.004(5)
C19 0.058(7) 0.059(8) 0.046(6) -0.020(6) 0.012(5) -0.023(6)
C28 0.035(3) 0.043(3) 0.026(3) 0.004(2) 0.000(2) 0.003(3)
C3 0.059(4) 0.047(4) 0.039(4) 0.000(3) -0.011(3) -0.001(3)
C2 0.071(4) 0.034(3) 0.021(3) 0.000(2) 0.008(3) 0.012(3)
C21 0.029(3) 0.064(4) 0.023(3) -0.017(3) -0.005(2) 0.009(3)
C9 0.040(4) 0.057(4) 0.058(4) -0.011(3) 0.016(3) -0.007(3)
C29 0.051(4) 0.047(4) 0.047(4) 0.002(3) 0.005(3) -0.004(3)
C18 0.051(4) 0.063(5) 0.068(5) -0.026(4) 0.010(4) -0.027(4)
C4 0.047(4) 0.061(5) 0.047(4) -0.016(3) -0.005(3) 0.010(3)
C30 0.054(4) 0.051(4) 0.061(5) 0.003(4) -0.006(3) -0.013(3)
C32 0.086(6) 0.043(4) 0.034(3) -0.003(3) -0.015(3) -0.011(4)
C14 0.072(5) 0.069(5) 0.051(4) 0.003(4) 0.021(4) -0.033(4)
C35 0.101(7) 0.057(5) 0.040(4) 0.005(4) -0.014(4) 0.033(5)
C31 0.084(6) 0.060(5) 0.059(5) -0.001(4) -0.027(4) -0.024(4)
C26 0.035(6) 0.051(8) 0.027(6) -0.007(5) 0.007(5) -0.011(5)
C8 0.078(5) 0.061(5) 0.053(4) -0.002(4) -0.003(4) 0.017(4)
C36 0.169(11) 0.096(8) 0.049(5) 0.044(5) 0.019(6) 0.066(8)
C10 0.049(5) 0.089(7) 0.108(7) -0.030(6) 0.034(5) -0.008(4)
C37 0.146(10) 0.101(8) 0.069(6) 0.054(6) 0.041(6) 0.035(7)
C22 0.037(6) 0.057(8) 0.020(5) 0.001(4) -0.001(4) 0.010(6)
C13 0.086(7) 0.105(8) 0.103(8) 0.003(7) 0.024(6) -0.052(6)
C23 0.040(12) 0.060(11) 0.017(7) -0.006(6) 0.005(6) 0.019(9)
C7 0.101(7) 0.048(5) 0.074(6) 0.008(4) -0.028(5) 0.012(5)
C25 0.055(8) 0.054(9) 0.029(7) 0.000(6) 0.011(6) -0.009(7)
C6 0.113(9) 0.099(8) 0.082(7) 0.028(6) -0.043(6) 0.017(7)
C5 0.108(8) 0.129(10) 0.065(6) 0.031(6) -0.054(6) -0.015(7)
C24 0.040(8) 0.084(12) 0.024(6) 0.004(8) 0.003(5) -0.019(9)
C11 0.045(5) 0.149(13) 0.213(16) -0.039(12) 0.061(8) -0.024(7)
C12 0.098(9) 0.140(12) 0.166(14) -0.024(10) 0.075(9) -0.067(9)
C15A 0.036(10) 0.047(10) 0.014(8) -0.012(8) -0.012(8) -0.004(7)
C16A 0.017(6) 0.038(8) 0.039(8) -0.008(6) -0.009(5) 0.004(6)
C17A 0.038(8) 0.041(9) 0.037(8) -0.008(7) -0.007(6) -0.014(7)
C19A 0.046(9) 0.059(11) 0.038(9) -0.013(8) -0.022(7) -0.003(8)
C20A 0.041(9) 0.049(10) 0.034(8) 0.001(7) -0.018(8) -0.006(7)
C22A 0.048(12) 0.037(10) 0.021(7) -0.011(7) -0.001(7) 0.005(9)
C23A 0.044(13) 0.058(13) 0.032(9) -0.012(9) 0.000(8) 0.014(11)
C24A 0.030(16) 0.10(3) 0.026(14) 0.001(17) 0.017(9) 0.020(18)
C25A 0.032(11) 0.072(18) 0.032(12) 0.008(11) 0.020(9) 0.001(11)
C26A 0.039(10) 0.045(12) 0.014(8) 0.002(7) -0.004(6) 0.006(8)

loop_
_atom_type_symbol
_atom_type_description
_atom_type_scat_dispersion_real
_atom_type_scat_dispersion_imag
_atom_type_scat_source
C C 0.0033 0.0016 'International Tables Vol C Tables 4.2.6.8 and 6.1.1.4'
H H 0.0000 0.0000 'International Tables Vol C Tables 4.2.6.8 and 6.1.1.4'
Cl Cl 0.1484 0.1585 'International Tables Vol C Tables 4.2.6.8 and 6.1.1.4'
O O 0.0106 0.0060 'International Tables Vol C Tables 4.2.6.8 and 6.1.1.4'
P P 0.1023 0.0942 'International Tables Vol C Tables 4.2.6.8 and 6.1.1.4'
Pt Pt -1.7033 8.3905 'International Tables Vol C Tables 4.2.6.8 and 6.1.1.4'
Ru Ru -1.2594 0.8363 'International Tables Vol C Tables 4.2.6.8 and 6.1.1.4'

loop_
_geom_angle_atom_site_label_1
_geom_angle_atom_site_label_2
_geom_angle_atom_site_label_3
_geom_angle
P2 Pt1 Cl4 86.55(6)
P2 Pt1 P3 166.64(5)
C1 Pt1 P2 88.94(16)
C1 Pt1 Cl4 175.38(16)
C1 Pt1 P3 93.27(16)
P3 Pt1 Cl4 90.89(6)
Cl1 Ru1 Cl3 89.63(5)
P1 Ru1 Cl1 90.30(5)
P1 Ru1 Cl3 171.21(5)
P1 Ru1 Cl2 92.37(6)
Cl2 Ru1 Cl1 166.45(5)
Cl2 Ru1 Cl3 85.72(6)
C1 Ru1 Cl1 91.89(18)
C1 Ru1 Cl3 102.70(18)
C1 Ru1 P1 86.08(18)
C1 Ru1 Cl2 101.54(18)
C1 Ru1 O1 175.1(2)
O1 Ru1 Cl1 84.79(13)
O1 Ru1 Cl3 80.90(11)
O1 Ru1 P1 90.35(11)
O1 Ru1 Cl2 81.90(14)
C15 P2 Pt1 105.0(3)
C2 P2 Pt1 117.96(19)
C2 P2 C15 110.5(5)
C2 P2 C21 106.5(3)
C2 P2 C15A 94.6(6)
C21 P2 Pt1 118.0(2)
C21 P2 C15 96.6(5)
C15A P2 Pt1 100.5(5)
C15A P2 C21 117.2(6)
C3 P1 Ru1 116.4(3)
C2 P1 Ru1 113.6(2)
C2 P1 C3 100.1(3)
C9 P1 Ru1 113.2(2)
C9 P1 C3 104.6(3)
C9 P1 C2 107.5(3)
Ru1 C1 Pt1 170.5(3)
P3 C27 H27 107.3
C28 C27 H27 107.3
C28 C27 P3 111.7(4)
C28 C27 C32 109.9(5)
C32 C27 H27 107.3
C32 C27 P3 112.9(5)
C27 P3 Pt1 107.23(19)
C27 P3 C33 104.6(3)
C39 P3 Pt1 113.21(19)
C39 P3 C27 105.1(3)
C39 P3 C33 112.4(3)
C33 P3 Pt1 113.4(2)
Ru1 O1 H1A 115(4)
Ru1 O1 H1B 130(4)
H1A O1 H1B 89(5)
P3 C39 H39 105.5
C40 C39 P3 115.6(4)
C40 C39 H39 105.5
C44 C39 P3 113.0(4)
C44 C39 H39 105.5
C44 C39 C40 110.8(5)
C39 C40 H40A 109.3
C39 C40 H40B 109.3
H40A C40 H40B 108.0
C41 C40 C39 111.6(5)
C41 C40 H40A 109.3
C41 C40 H40B 109.3
C39 C44 H44A 109.6
C39 C44 H44B 109.6
C39 C44 C43 110.2(6)
H44A C44 H44B 108.1
C43 C44 H44A 109.6
C43 C44 H44B 109.6
P3 C33 H33 104.5
C34 C33 P3 116.1(4)
C34 C33 H33 104.5
C38 C33 P3 114.9(5)
C38 C33 H33 104.5
C38 C33 C34 110.9(6)
C40 C41 H41A 109.5
C40 C41 H41B 109.5
C40 C41 C42 110.8(6)
H41A C41 H41B 108.1
C42 C41 H41A 109.5
C42 C41 H41B 109.5
C44 C43 H43A 109.1
C44 C43 H43B 109.1
H43A C43 H43B 107.8
C42 C43 C44 112.7(6)
C42 C43 H43A 109.1
C42 C43 H43B 109.1
C33 C34 H34A 109.8
C33 C34 H34B 109.8
H34A C34 H34B 108.2
C35 C34 C33 109.5(6)
C35 C34 H34A 109.8
C35 C34 H34B 109.8
C41 C42 H42A 109.7
C41 C42 H42B 109.7
C43 C42 C41 110.0(6)
C43 C42 H42A 109.7
C43 C42 H42B 109.7
H42A C42 H42B 108.2
P2 C15 H15 106.3
C16 C15 P2 109.6(8)
C16 C15 H15 106.3
C20 C15 P2 116.2(7)
C20 C15 H15 106.3
C20 C15 C16 111.6(9)
C33 C38 H38A 109.8
C33 C38 H38B 109.8
C33 C38 C37 109.5(8)
H38A C38 H38B 108.2
C37 C38 H38A 109.8
C37 C38 H38B 109.8
C15 C16 H16A 109.5
C15 C16 H16B 109.5
H16A C16 H16B 108.1
C17 C16 C15 110.7(8)
C17 C16 H16A 109.5
C17 C16 H16B 109.5
C16 C17 H17A 108.8
C16 C17 H17B 108.8
H17A C17 H17B 107.7
C18 C17 C16 113.7(9)
C18 C17 H17A 108.8
C18 C17 H17B 108.8
C15 C20 H20A 109.4
C15 C20 H20B 109.4
C15 C20 C19 111.0(9)
H20A C20 H20B 108.0
C19 C20 H20A 109.4
C19 C20 H20B 109.4
C20 C19 H19A 108.7
C20 C19 H19B 108.7
H19A C19 H19B 107.6
C18 C19 C20 114.3(8)
C18 C19 H19A 108.7
C18 C19 H19B 108.7
C27 C28 H28A 109.2
C27 C28 H28B 109.2
H28A C28 H28B 107.9
C29 C28 C27 111.9(5)
C29 C28 H28A 109.2
C29 C28 H28B 109.2
P1 C3 H3 103.9
C4 C3 P1 112.8(5)
C4 C3 H3 103.9
C8 C3 P1 117.3(5)
C8 C3 H3 103.9
C8 C3 C4 113.2(6)
P2 C2 P1 124.6(3)
P2 C2 H2A 96.5(19)
P2 C2 H2B 128.5(13)
P1 C2 H2A 98(2)
P1 C2 H2B 96.5(12)
H2A C2 H2B 108.20(16)
P2 C21 H21 105.7
P2 C21 H21A 106.7
C26 C21 P2 114.3(5)
C26 C21 H21 105.7
C22 C21 P2 117.4(5)
C22 C21 H21 105.7
C22 C21 C26 107.0(8)
C22A C21 P2 104.8(7)
C22A C21 H21A 106.7
C26A C21 P2 116.6(8)
C26A C21 H21A 106.7
C26A C21 C22A 114.8(12)
P1 C9 H9 105.5
C14 C9 P1 112.3(5)
C14 C9 H9 105.5
C10 C9 P1 115.8(6)
C10 C9 H9 105.5
C10 C9 C14 111.1(7)
C28 C29 H29A 109.1
C28 C29 H29B 109.1
H29A C29 H29B 107.8
C30 C29 C28 112.5(6)
C30 C29 H29A 109.1
C30 C29 H29B 109.1
C17 C18 C19 116.7(8)
C17 C18 H18A 108.1
C17 C18 H18B 108.1
C19 C18 H18A 108.1
C19 C18 H18B 108.1
H18A C18 H18B 107.3
H18C C18 H18D 108.0
C17A C18 H18C 109.3
C17A C18 H18D 109.3
C17A C18 C19A 111.5(10)
C19A C18 H18C 109.3
C19A C18 H18D 109.3
C3 C4 H4A 109.4
C3 C4 H4B 109.4
H4A C4 H4B 108.0
C5 C4 C3 111.4(7)
C5 C4 H4A 109.4
C5 C4 H4B 109.4
C29 C30 H30A 109.4
C29 C30 H30B 109.4
C29 C30 C31 111.0(6)
H30A C30 H30B 108.0
C31 C30 H30A 109.4
C31 C30 H30B 109.4
C27 C32 H32A 109.7
C27 C32 H32B 109.7
C27 C32 C31 109.9(6)
H32A C32 H32B 108.2
C31 C32 H32A 109.7
C31 C32 H32B 109.7
C9 C14 H14A 109.5
C9 C14 H14B 109.5
H14A C14 H14B 108.1
C13 C14 C9 110.6(8)
C13 C14 H14A 109.5
C13 C14 H14B 109.5
C34 C35 H35A 109.0
C34 C35 H35B 109.0
H35A C35 H35B 107.8
C36 C35 C34 112.9(7)
C36 C35 H35A 109.0
C36 C35 H35B 109.0
C30 C31 C32 111.5(6)
C30 C31 H31A 109.3
C30 C31 H31B 109.3
C32 C31 H31A 109.3
C32 C31 H31B 109.3
H31A C31 H31B 108.0
C21 C26 H26A 109.4
C21 C26 H26B 109.4
H26A C26 H26B 108.0
C25 C26 C21 111.4(9)
C25 C26 H26A 109.4
C25 C26 H26B 109.4
C3 C8 H8A 109.5
C3 C8 H8B 109.5
C3 C8 C7 110.9(7)
H8A C8 H8B 108.0
C7 C8 H8A 109.5
C7 C8 H8B 109.5
C35 C36 H36A 109.4
C35 C36 H36B 109.4
C35 C36 C37 111.1(8)
H36A C36 H36B 108.0
C37 C36 H36A 109.4
C37 C36 H36B 109.4
C9 C10 H10A 109.8
C9 C10 H10B 109.8
C9 C10 C11 109.5(8)
H10A C10 H10B 108.2
C11 C10 H10A 109.8
C11 C10 H10B 109.8
C38 C37 H37A 109.5
C38 C37 H37B 109.5
C36 C37 C38 110.7(8)
C36 C37 H37A 109.5
C36 C37 H37B 109.5
H37A C37 H37B 108.1
C21 C22 H22A 109.2
C21 C22 H22B 109.2
C21 C22 C23 112.1(9)
H22A C22 H22B 107.9
C23 C22 H22A 109.2
C23 C22 H22B 109.2
C14 C13 H13A 109.6
C14 C13 H13B 109.6
C14 C13 C12 110.3(9)
H13A C13 H13B 108.1
C12 C13 H13A 109.6
C12 C13 H13B 109.6
C22 C23 H23A 109.6
C22 C23 H23B 109.6
H23A C23 H23B 108.2
C24 C23 C22 110.1(12)
C24 C23 H23A 109.6
C24 C23 H23B 109.6
C8 C7 H7A 109.7
C8 C7 H7B 109.7
H7A C7 H7B 108.2
C6 C7 C8 109.8(7)
C6 C7 H7A 109.7
C6 C7 H7B 109.7
C26 C25 H25A 110.1
C26 C25 H25B 110.1
H25A C25 H25B 108.4
C24 C25 C26 108.2(12)
C24 C25 H25A 110.1
C24 C25 H25B 110.1
C7 C6 H6A 108.8
C7 C6 H6B 108.8
H6A C6 H6B 107.7
C5 C6 C7 113.7(9)
C5 C6 H6A 108.8
C5 C6 H6B 108.8
C4 C5 H5A 107.7
C4 C5 H5B 107.7
C6 C5 C4 118.6(8)
C6 C5 H5A 107.7
C6 C5 H5B 107.7
H5A C5 H5B 107.1
C23 C24 H24A 108.8
C23 C24 H24B 108.8
C25 C24 C23 113.9(13)
C25 C24 H24A 108.8
C25 C24 H24B 108.8
H24A C24 H24B 107.7
C10 C11 H11A 109.8
C10 C11 H11B 109.8
H11A C11 H11B 108.2
C12 C11 C10 109.5(11)
C12 C11 H11A 109.8
C12 C11 H11B 109.8
C13 C12 H12A 109.7
C13 C12 H12B 109.7
C11 C12 C13 109.9(10)
C11 C12 H12A 109.7
C11 C12 H12B 109.7
H12A C12 H12B 108.2
P2 C15A H15A 105.1
C16A C15A P2 124.0(11)
C16A C15A H15A 105.1
C16A C15A C20A 111.5(13)
C20A C15A P2 104.3(13)
C20A C15A H15A 105.1
C15A C16A H16C 109.3
C15A C16A H16D 109.3
C15A C16A C17A 111.8(12)
H16C C16A H16D 107.9
C17A C16A H16C 109.3
C17A C16A H16D 109.3
C18 C17A C16A 115.9(13)
C18 C17A H17C 108.3
C18 C17A H17D 108.3
C16A C17A H17C 108.3
C16A C17A H17D 108.3
H17C C17A H17D 107.4
C18 C19A H19C 110.0
C18 C19A H19D 110.0
H19C C19A H19D 108.4
C20A C19A C18 108.4(12)
C20A C19A H19C 110.0
C20A C19A H19D 110.0
C15A C20A C19A 109.1(14)
C15A C20A H20C 109.9
C15A C20A H20D 109.9
C19A C20A H20C 109.9
C19A C20A H20D 109.9
H20C C20A H20D 108.3
C21 C22A H22C 110.6
C21 C22A H22D 110.6
H22C C22A H22D 108.8
C23A C22A C21 105.6(13)
C23A C22A H22C 110.6
C23A C22A H22D 110.6
C22A C23A H23C 109.3
C22A C23A H23D 109.3
C22A C23A C24A 111.7(17)
H23C C23A H23D 107.9
C24A C23A H23C 109.3
C24A C23A H23D 109.3
C23A C24A H24C 110.0
C23A C24A H24D 110.0
H24C C24A H24D 108.3
C25A C24A C23A 109(2)
C25A C24A H24C 110.0
C25A C24A H24D 110.0
C24A C25A H25C 109.7
C24A C25A H25D 109.7
H25C C25A H25D 108.2
C26A C25A C24A 109.7(19)
C26A C25A H25C 109.7
C26A C25A H25D 109.7
C21 C26A C25A 108.3(14)
C21 C26A H26C 110.0
C21 C26A H26D 110.0
C25A C26A H26C 110.0
C25A C26A H26D 110.0
H26C C26A H26D 108.4

loop_
_geom_bond_atom_site_label_1
_geom_bond_atom_site_label_2
_geom_bond_distance
Pt1 P2 2.3338(15)
Pt1 Cl4 2.3652(17)
Pt1 C1 1.890(5)
Pt1 P3 2.3484(15)
Ru1 Cl1 2.3799(15)
Ru1 Cl3 2.4384(14)
Ru1 P1 2.3307(15)
Ru1 Cl2 2.3693(16)
Ru1 C1 1.694(5)
Ru1 O1 2.293(4)
P2 C15 1.881(10)
P2 C2 1.820(6)
P2 C21 1.856(6)
P2 C15A 1.841(17)
P1 C3 1.861(7)
P1 C2 1.843(6)
P1 C9 1.833(7)
C27 H27 1.0000
C27 P3 1.845(6)
C27 C28 1.528(8)
C27 C32 1.535(8)
P3 C39 1.836(6)
P3 C33 1.849(6)
O1 H1A 0.89(7)
O1 H1B 0.98(7)
C39 H39 1.0000
C39 C40 1.535(8)
C39 C44 1.524(9)
C40 H40A 0.9900
C40 H40B 0.9900
C40 C41 1.497(8)
C44 H44A 0.9900
C44 H44B 0.9900
C44 C43 1.525(10)
C33 H33 1.0000
C33 C34 1.527(9)
C33 C38 1.503(11)
C41 H41A 0.9900
C41 H41B 0.9900
C41 C42 1.538(11)
C43 H43A 0.9900
C43 H43B 0.9900
C43 C42 1.502(11)
C34 H34A 0.9900
C34 H34B 0.9900
C34 C35 1.523(9)
C42 H42A 0.9900
C42 H42B 0.9900
C15 H15 1.0000
C15 C16 1.544(14)
C15 C20 1.501(15)
C38 H38A 0.9900
C38 H38B 0.9900
C38 C37 1.541(11)
C16 H16A 0.9900
C16 H16B 0.9900
C16 C17 1.523(13)
C17 H17A 0.9900
C17 H17B 0.9900
C17 C18 1.445(14)
C20 H20A 0.9900
C20 H20B 0.9900
C20 C19 1.540(15)
C19 H19A 0.9900
C19 H19B 0.9900
C19 C18 1.461(13)
C28 H28A 0.9900
C28 H28B 0.9900
C28 C29 1.523(9)
C3 H3 1.0000
C3 C4 1.541(9)
C3 C8 1.490(11)
C2 H2A 0.9901(10)
C2 H2B 0.9900(10)
C21 H21 1.0000
C21 H21A 1.0000
C21 C26 1.635(15)
C21 C22 1.477(12)
C21 C22A 1.647(18)
C21 C26A 1.34(2)
C9 H9 1.0000
C9 C14 1.533(11)
C9 C10 1.522(10)
C29 H29A 0.9900
C29 H29B 0.9900
C29 C30 1.493(10)
C18 H18A 0.9900
C18 H18B 0.9900
C18 H18C 0.9900
C18 H18D 0.9900
C18 C17A 1.337(16)
C18 C19A 1.66(2)
C4 H4A 0.9900
C4 H4B 0.9900
C4 C5 1.516(12)
C30 H30A 0.9900
C30 H30B 0.9900
C30 C31 1.500(11)
C32 H32A 0.9900
C32 H32B 0.9900
C32 C31 1.543(12)
C14 H14A 0.9900
C14 H14B 0.9900
C14 C13 1.513(11)
C35 H35A 0.9900
C35 H35B 0.9900
C35 C36 1.479(15)
C31 H31A 0.9900
C31 H31B 0.9900
C26 H26A 0.9900
C26 H26B 0.9900
C26 C25 1.543(17)
C8 H8A 0.9900
C8 H8B 0.9900
C8 C7 1.554(11)
C36 H36A 0.9900
C36 H36B 0.9900
C36 C37 1.519(14)
C10 H10A 0.9900
C10 H10B 0.9900
C10 C11 1.552(13)
C37 H37A 0.9900
C37 H37B 0.9900
C22 H22A 0.9900
C22 H22B 0.9900
C22 C23 1.560(16)
C13 H13A 0.9900
C13 H13B 0.9900
C13 C12 1.554(17)
C23 H23A 0.9900
C23 H23B 0.9900
C23 C24 1.52(2)
C7 H7A 0.9900
C7 H7B 0.9900
C7 C6 1.502(13)
C25 H25A 0.9900
C25 H25B 0.9900
C25 C24 1.49(2)
C6 H6A 0.9900
C6 H6B 0.9900
C6 C5 1.421(15)
C5 H5A 0.9900
C5 H5B 0.9900
C24 H24A 0.9900
C24 H24B 0.9900
C11 H11A 0.9900
C11 H11B 0.9900
C11 C12 1.53(2)
C12 H12A 0.9900
C12 H12B 0.9900
C15A H15A 1.0000
C15A C16A 1.51(2)
C15A C20A 1.56(2)
C16A H16C 0.9900
C16A H16D 0.9900
C16A C17A 1.519(19)
C17A H17C 0.9900
C17A H17D 0.9900
C19A H19C 0.9900
C19A H19D 0.9900
C19A C20A 1.57(2)
C20A H20C 0.9900
C20A H20D 0.9900
C22A H22C 0.9900
C22A H22D 0.9900
C22A C23A 1.51(2)
C23A H23C 0.9900
C23A H23D 0.9900
C23A C24A 1.60(4)
C24A H24C 0.9900
C24A H24D 0.9900
C24A C25A 1.57(4)
C25A H25C 0.9900
C25A H25D 0.9900
C25A C26A 1.50(3)
C26A H26C 0.9900
C26A H26D 0.9900

loop_
_geom_torsion_atom_site_label_1
_geom_torsion_atom_site_label_2
_geom_torsion_atom_site_label_3
_geom_torsion_atom_site_label_4
_geom_torsion
Pt1 P2 C15 C16 56.8(8)
Pt1 P2 C15 C20 -175.6(8)
Pt1 P2 C2 P1 13.3(5)
Pt1 P2 C21 C26 -30.3(7)
Pt1 P2 C21 C22 -156.9(8)
Pt1 P2 C21 C22A 169.9(8)
Pt1 P2 C21 C26A -62.0(12)
Pt1 P2 C15A C16A 146.9(14)
Pt1 P2 C15A C20A -84.0(11)
Pt1 P3 C39 C40 164.9(4)
Pt1 P3 C39 C44 -66.1(5)
Pt1 P3 C33 C34 -166.8(5)
Pt1 P3 C33 C38 61.5(6)
Ru1 P1 C3 C4 74.2(6)
Ru1 P1 C3 C8 -60.1(6)
Ru1 P1 C2 P2 -44.0(5)
Ru1 P1 C9 C14 56.8(6)
Ru1 P1 C9 C10 -174.1(6)
P2 C15 C16 C17 -175.0(8)
P2 C15 C20 C19 -179.9(8)
P2 C21 C26 C25 169.5(8)
P2 C21 C22 C23 -172.5(10)
P2 C21 C22A C23A -170.3(12)
P2 C21 C26A C25A 170.3(14)
P2 C15A C16A C17A 179.5(12)
P2 C15A C20A C19A 168.6(12)
P1 C3 C4 C5 179.1(7)
P1 C3 C8 C7 -171.7(6)
P1 C9 C14 C13 -170.5(6)
P1 C9 C10 C11 172.1(9)
C27 P3 C39 C40 48.1(5)
C27 P3 C39 C44 177.2(5)
C27 P3 C33 C34 -50.3(6)
C27 P3 C33 C38 178.0(6)
C27 C28 C29 C30 -54.3(8)
C27 C32 C31 C30 57.8(9)
P3 C27 C28 C29 -179.3(4)
P3 C27 C32 C31 178.6(5)
P3 C39 C40 C41 -173.7(5)
P3 C39 C44 C43 174.3(5)
P3 C33 C34 C35 169.2(6)
P3 C33 C38 C37 -167.0(6)
C39 P3 C33 C34 63.1(6)
C39 P3 C33 C38 -68.5(6)
C39 C40 C41 C42 -56.7(8)
C39 C44 C43 C42 56.0(9)
C40 C39 C44 C43 -54.3(7)
C40 C41 C42 C43 56.4(8)
C44 C39 C40 C41 56.1(7)
C44 C43 C42 C41 -56.4(9)
C33 P3 C39 C40 -65.0(5)
C33 P3 C39 C44 64.1(5)
C33 C34 C35 C36 55.5(9)
C33 C38 C37 C36 -57.4(13)
C34 C33 C38 C37 58.8(9)
C34 C35 C36 C37 -55.1(11)
C15 P2 C2 P1 134.1(6)
C15 P2 C21 C26 -141.2(8)
C15 P2 C21 C22 92.2(9)
C15 P2 C21 C22A 59.0(9)
C15 P2 C21 C26A -172.9(13)
C15 P2 C15A C16A -109(2)
C15 P2 C15A C20A 20.0(13)
C15 C16 C17 C18 -50.5(12)
C15 C20 C19 C18 48.1(15)
C38 C33 C34 C35 -57.3(9)
C16 C15 C20 C19 -53.3(13)
C16 C17 C18 C19 46.9(13)
C16 C17 C18 C17A -50.0(11)
C16 C17 C18 C19A 91.7(12)
C17 C18 C17A C16A 84.8(13)
C17 C18 C19A C20A -95.5(13)
C20 C15 C16 C17 54.9(13)
C20 C19 C18 C17 -45.4(15)
C20 C19 C18 C17A 34.4(14)
C20 C19 C18 C19A -75.9(11)
C19 C18 C17A C16A -29.8(16)
C19 C18 C19A C20A 45.1(12)
C28 C27 P3 Pt1 -61.4(4)
C28 C27 P3 C39 59.3(5)
C28 C27 P3 C33 177.8(4)
C28 C27 C32 C31 -55.9(8)
C28 C29 C30 C31 54.9(9)
C3 P1 C2 P2 -168.9(5)
C3 P1 C9 C14 -175.4(5)
C3 P1 C9 C10 -46.3(7)
C3 C4 C5 C6 41.6(14)
C3 C8 C7 C6 -57.3(11)
C2 P2 C15 C16 -71.4(7)
C2 P2 C15 C20 56.1(10)
C2 P2 C21 C26 105.1(7)
C2 P2 C21 C22 -21.5(9)
C2 P2 C21 C22A -54.7(9)
C2 P2 C21 C26A 73.4(13)
C2 P2 C15A C16A 27.4(15)
C2 P2 C15A C20A 156.4(10)
C2 P1 C3 C4 -162.9(5)
C2 P1 C3 C8 62.9(6)
C2 P1 C9 C14 -69.6(6)
C2 P1 C9 C10 59.5(7)
C21 P2 C15 C16 178.2(7)
C21 P2 C15 C20 -54.3(10)
C21 P2 C2 P1 -122.1(4)
C21 P2 C15A C16A -83.8(16)
C21 P2 C15A C20A 45.2(12)
C21 C26 C25 C24 57.3(13)
C21 C22 C23 C24 -57.8(17)
C21 C22A C23A C24A -51(2)
C9 P1 C3 C4 -51.6(6)
C9 P1 C3 C8 174.1(6)
C9 P1 C2 P2 82.2(5)
C9 C14 C13 C12 -57.1(12)
C9 C10 C11 C12 59.0(14)
C29 C30 C31 C32 -56.8(9)
C18 C19A C20A C15A 52.9(16)
C4 C3 C8 C7 54.2(9)
C32 C27 P3 Pt1 63.1(5)
C32 C27 P3 C39 -176.2(4)
C32 C27 P3 C33 -57.7(5)
C32 C27 C28 C29 54.5(7)
C14 C9 C10 C11 -58.2(12)
C14 C13 C12 C11 58.4(14)
C35 C36 C37 C38 55.4(14)
C26 C21 C22 C23 57.5(13)
C26 C21 C22A C23A 36.8(19)
C26 C21 C26A C25A 78(2)
C26 C25 C24 C23 -57.4(15)
C8 C3 C4 C5 -44.7(10)
C8 C7 C6 C5 53.2(14)
C10 C9 C14 C13 57.9(10)
C10 C11 C12 C13 -59.0(15)
C22 C21 C26 C25 -58.7(12)
C22 C21 C22A C23A 71.9(17)
C22 C21 C26A C25A -73.0(16)
C22 C23 C24 C25 56.8(16)
C7 C6 C5 C4 -47.4(16)
C15A P2 C15 C16 -24.2(16)
C15A P2 C15 C20 103(2)
C15A P2 C2 P1 117.7(7)
C15A P2 C21 C26 -150.7(9)
C15A P2 C21 C22 82.8(10)
C15A P2 C21 C22A 49.6(11)
C15A P2 C21 C26A 177.6(13)
C15A C16A C17A C18 -57.0(18)
C16A C15A C20A C19A -55.2(18)
C17A C18 C19A C20A -55.3(15)
C19A C18 C17A C16A 56.4(16)
C20A C15A C16A C17A 53.5(18)
C22A C21 C26 C25 -39.4(16)
C22A C21 C22 C23 -97.9(16)
C22A C21 C26A C25A -66.7(18)
C22A C23A C24A C25A 54(2)
C23A C24A C25A C26A -57(2)
C24A C25A C26A C21 65(2)
C26A C21 C26 C25 -89(2)
C26A C21 C22 C23 71.7(13)
C26A C21 C22A C23A 60.6(17)

loop_
_smtbx_masks_void_nr
_smtbx_masks_void_average_x
_smtbx_masks_void_average_y
_smtbx_masks_void_average_z
_smtbx_masks_void_volume
_smtbx_masks_void_count_electrons
1 0.045 0.190 0.077 93.7 21.3
2 0.009 0.043 0.416 22.1 0.0
3 -0.009 -0.043 0.584 22.1 0.0
4 -0.045 -0.190 0.923 93.7 21.6
5 0.138 0.819 0.594 8.2 0.3
6 0.167 0.243 0.679 20.0 0.0
7 0.333 0.743 0.821 20.0 0.0
8 0.455 0.690 0.423 93.7 19.8
9 0.363 0.319 0.906 8.2 0.0
10 0.545 0.310 0.577 93.7 23.1
11 0.491 0.543 0.084 22.1 0.0
12 0.509 0.457 0.916 22.1 0.0
13 0.638 0.681 0.094 8.2 0.1
14 0.667 0.257 0.179 20.0 0.0
15 0.833 0.757 0.321 20.0 0.0
16 0.863 0.181 0.406 8.2 0.0
